data_7121628
loop_
_publ_author_name
'Li, Ni-Ya'
'Liu, Dong'
'Abrahams, Brendan F.'
'Lang, Jian-Ping'

_publ_section_title
;
 Covalent switching, involving divinylbenzene ligands within 3D
 coordination polymers, indicated by changes in fluorescence.
;
_journal_issue 46
_journal_name_full 'Chemical communications (Cambridge, England)'
_journal_page_first 5831
_journal_page_last 5834
_journal_paper_doi 10.1039/c8cc02743a
_journal_volume 54
_journal_year 2018
_chemical_formula_moiety 'C20 H16 N2'
_chemical_formula_sum 'C20 H16 N2'
_chemical_formula_weight 284.35
_space_group_crystal_system monoclinic
_space_group_IT_number 14
_space_group_name_Hall '-P 2yn'
_space_group_name_H-M_alt 'P 1 21/n 1'
_symmetry_space_group_name_Hall '-P 2yn'
_symmetry_space_group_name_H-M 'P 1 21/n 1'
_atom_sites_solution_hydrogens geom
_audit_creation_method SHELXL-2014/7
_audit_update_record
;
2018-02-19 deposited with the CCDC.
2018-05-08 downloaded from the CCDC.
;
_cell_angle_alpha 90
_cell_angle_beta 92.61(3)
_cell_angle_gamma 90
_cell_formula_units_Z 4
_cell_length_a 11.883(2)
_cell_length_b 6.3386(13)
_cell_length_c 20.211(4)
_cell_measurement_reflns_used 26359
_cell_measurement_temperature 223(2)
_cell_measurement_theta_max 27.58
_cell_measurement_theta_min 3.258
_cell_volume 1520.7(5)
_computing_cell_refinement 'Bruker SMART'
_computing_data_collection 'Bruker SMART'
_computing_data_reduction 'Bruker SAINT'
_computing_molecular_graphics CRYSTALMAKER
_computing_structure_refinement 'SHELXL-2014/7 (Sheldrick, 2014)'
_computing_structure_solution 'SHELXL-2014/7 (Sheldrick, 2014)'
_diffrn_ambient_temperature 223(2)
_diffrn_measured_fraction_theta_full 0.997
_diffrn_measured_fraction_theta_max 0.995
_diffrn_measurement_device_type 'CCD area detector'
_diffrn_measurement_method 'phi and omega scans'
_diffrn_radiation_type MoK\a
_diffrn_radiation_wavelength 0.71073
_diffrn_reflns_av_R_equivalents 0.0648
_diffrn_reflns_av_unetI/netI 0.0398
_diffrn_reflns_Laue_measured_fraction_full 0.997
_diffrn_reflns_Laue_measured_fraction_max 0.995
_diffrn_reflns_limit_h_max 15
_diffrn_reflns_limit_h_min -15
_diffrn_reflns_limit_k_max 8
_diffrn_reflns_limit_k_min -8
_diffrn_reflns_limit_l_max 25
_diffrn_reflns_limit_l_min -26
_diffrn_reflns_number 26359
_diffrn_reflns_point_group_measured_fraction_full 0.997
_diffrn_reflns_point_group_measured_fraction_max 0.995
_diffrn_reflns_theta_full 25.242
_diffrn_reflns_theta_max 27.579
_diffrn_reflns_theta_min 3.369
_diffrn_source 'fine-focus sealed tube'
_exptl_absorpt_coefficient_mu 0.073
_exptl_absorpt_correction_T_max 0.924
_exptl_absorpt_correction_T_min 0.868
_exptl_absorpt_correction_type multi-scan
_exptl_absorpt_process_details 'Sadabs, (Sheldrick 2001)'
_exptl_crystal_colour yellow
_exptl_crystal_density_diffrn 1.242
_exptl_crystal_description block
_exptl_crystal_F_000 600
_exptl_crystal_size_max 0.250
_exptl_crystal_size_mid 0.200
_exptl_crystal_size_min 0.110
_refine_diff_density_max 0.175
_refine_diff_density_min -0.170
_refine_diff_density_rms 0.036
_refine_ls_extinction_method none
_refine_ls_goodness_of_fit_ref 1.036
_refine_ls_hydrogen_treatment constr
_refine_ls_matrix_type full
_refine_ls_number_parameters 199
_refine_ls_number_reflns 3507
_refine_ls_number_restraints 0
_refine_ls_restrained_S_all 1.036
_refine_ls_R_factor_all 0.1090
_refine_ls_R_factor_gt 0.0575
_refine_ls_shift/su_max 0.000
_refine_ls_shift/su_mean 0.000
_refine_ls_structure_factor_coef Fsqd
_refine_ls_weighting_details 'w=1/[\s^2^(Fo^2^)+(0.0442P)^2^+0.5274P] where P=(Fo^2^+2Fc^2^)/3'
_refine_ls_weighting_scheme calc
_refine_ls_wR_factor_gt 0.1130
_refine_ls_wR_factor_ref 0.1359
_reflns_Friedel_coverage 0.000
_reflns_number_gt 2112
_reflns_number_total 3507
_reflns_threshold_expression 'I > 2\s(I)'
_cod_data_source_file c8cc02743a2.cif
_cod_data_source_block 1
_cod_depositor_comments 'Adding full bibliography for 7121628--7121632.cif.'
_cod_original_cell_volume 1520.8(5)
_cod_database_code 7121628
_shelx_shelxl_version_number 2014/7
_shelx_space_group_comment
;
The symmetry employed for this shelxl refinement is uniquely defined
by the following loop, which should always be used as a source of
symmetry information in preference to the above space-group names.
They are only intended as comments.
;
_shelx_estimated_absorpt_t_min 0.982
_shelx_estimated_absorpt_t_max 0.992

loop_
_space_group_symop_operation_xyz
'x, y, z'
'-x+1/2, y+1/2, -z+1/2'
'-x, -y, -z'
'x-1/2, -y-1/2, z-1/2'

loop_
_atom_site_label
_atom_site_type_symbol
_atom_site_fract_x
_atom_site_fract_y
_atom_site_fract_z
_atom_site_U_iso_or_equiv
_atom_site_adp_type
_atom_site_occupancy
_atom_site_site_symmetry_order
_atom_site_calc_flag
_atom_site_refinement_flags_posn
_atom_site_refinement_flags_adp
C1 C 0.61245(17) 0.2584(4) 0.21190(9) 0.0590(5) Uani 1 1 d . .
H1 H 0.5732 0.1608 0.2372 0.071 Uiso 1 1 calc R U
C2 C 0.71823(17) 0.2054(3) 0.19248(9) 0.0532(5) Uani 1 1 d . .
H2 H 0.7502 0.0744 0.2044 0.064 Uiso 1 1 calc R U
C3 C 0.77619(16) 0.3456(3) 0.15562(9) 0.0500(5) Uani 1 1 d . .
H3 H 0.8488 0.3119 0.1423 0.060 Uiso 1 1 calc R U
C4 C 0.72753(14) 0.5387(3) 0.13780(8) 0.0430(4) Uani 1 1 d . .
C5 C 0.62064(15) 0.5765(3) 0.16029(9) 0.0515(5) Uani 1 1 d . .
H5 H 0.5866 0.7064 0.1492 0.062 Uiso 1 1 calc R U
C6 C 0.78106(16) 0.6991(3) 0.09760(8) 0.0493(5) Uani 1 1 d . .
H6 H 0.7370 0.8167 0.0849 0.059 Uiso 1 1 calc R U
C7 C 0.88523(16) 0.6942(3) 0.07754(8) 0.0495(5) Uani 1 1 d . .
H7 H 0.9284 0.5754 0.0902 0.059 Uiso 1 1 calc R U
C8 C 0.94115(14) 0.8523(3) 0.03797(8) 0.0426(4) Uani 1 1 d . .
C9 C 0.89285(14) 1.0455(3) 0.01923(8) 0.0475(4) Uani 1 1 d . .
H9 H 0.8198 1.0782 0.0319 0.057 Uiso 1 1 calc R U
C10 C 0.95052(15) 1.1883(3) -0.01745(8) 0.0473(4) Uani 1 1 d . .
H10 H 0.9159 1.3173 -0.0291 0.057 Uiso 1 1 calc R U
C11 C 0.41151(16) -0.2278(4) 0.29880(10) 0.0616(6) Uani 1 1 d . .
H11 H 0.4603 -0.3230 0.2788 0.074 Uiso 1 1 calc R U
C12 C 0.36221(17) -0.2884(3) 0.35560(10) 0.0606(5) Uani 1 1 d . .
H12 H 0.3782 -0.4213 0.3744 0.073 Uiso 1 1 calc R U
C13 C 0.28928(17) -0.1535(3) 0.38482(9) 0.0551(5) Uani 1 1 d . .
H13 H 0.2544 -0.1937 0.4237 0.066 Uiso 1 1 calc R U
C14 C 0.26704(14) 0.0433(3) 0.35666(8) 0.0448(4) Uani 1 1 d . .
C15 C 0.32306(16) 0.0896(3) 0.29977(9) 0.0549(5) Uani 1 1 d . .
H15 H 0.3102 0.2227 0.2804 0.066 Uiso 1 1 calc R U
C16 C 0.19096(15) 0.2009(3) 0.38361(9) 0.0499(5) Uani 1 1 d . .
H16 H 0.1734 0.3187 0.3568 0.060 Uiso 1 1 calc R U
C17 C 0.14481(14) 0.1936(3) 0.44171(9) 0.0484(5) Uani 1 1 d . .
H17 H 0.1611 0.0739 0.4679 0.058 Uiso 1 1 calc R U
C18 C 0.07090(14) 0.3517(3) 0.46988(8) 0.0433(4) Uani 1 1 d . .
C19 C 0.03030(15) 0.3189(3) 0.53272(9) 0.0513(5) Uani 1 1 d . .
H19 H 0.0505 0.1946 0.5557 0.062 Uiso 1 1 calc R U
C20 C -0.03843(15) 0.4626(3) 0.56223(8) 0.0507(5) Uani 1 1 d . .
H20 H -0.0638 0.4348 0.6047 0.061 Uiso 1 1 calc R U
N1 N 0.56279(14) 0.4423(3) 0.19646(8) 0.0617(5) Uani 1 1 d . .
N2 N 0.39372(14) -0.0398(3) 0.27033(8) 0.0647(5) Uani 1 1 d . .

loop_
_atom_site_aniso_label
_atom_site_aniso_U_11
_atom_site_aniso_U_22
_atom_site_aniso_U_33
_atom_site_aniso_U_23
_atom_site_aniso_U_13
_atom_site_aniso_U_12
C1 0.0640(13) 0.0629(14) 0.0509(11) 0.0063(10) 0.0114(10) -0.0134(11)
C2 0.0640(12) 0.0464(11) 0.0492(10) 0.0045(9) 0.0010(9) 0.0012(10)
C3 0.0466(10) 0.0578(13) 0.0459(10) -0.0030(9) 0.0060(8) 0.0026(9)
C4 0.0476(10) 0.0455(10) 0.0358(8) -0.0029(8) 0.0018(7) -0.0034(8)
C5 0.0510(10) 0.0512(12) 0.0526(10) 0.0017(9) 0.0047(9) 0.0038(9)
C6 0.0520(11) 0.0482(11) 0.0478(10) 0.0005(9) 0.0035(8) 0.0008(9)
C7 0.0516(11) 0.0503(11) 0.0465(10) 0.0030(9) 0.0016(8) 0.0018(9)
C8 0.0459(10) 0.0466(11) 0.0353(9) 0.0005(8) 0.0018(7) -0.0037(8)
C9 0.0391(9) 0.0545(12) 0.0491(10) -0.0009(9) 0.0056(8) 0.0041(9)
C10 0.0462(10) 0.0453(11) 0.0501(10) 0.0047(9) 0.0010(8) 0.0047(9)
C11 0.0501(11) 0.0657(15) 0.0699(14) -0.0143(12) 0.0108(10) 0.0080(10)
C12 0.0659(13) 0.0536(13) 0.0621(12) -0.0006(10) 0.0011(10) 0.0120(11)
C13 0.0582(12) 0.0610(14) 0.0467(10) 0.0007(9) 0.0079(9) 0.0032(10)
C14 0.0383(9) 0.0527(11) 0.0429(9) -0.0072(8) -0.0019(7) -0.0006(8)
C15 0.0586(11) 0.0512(12) 0.0557(11) -0.0015(9) 0.0111(9) -0.0004(10)
C16 0.0477(10) 0.0547(12) 0.0472(10) -0.0025(9) 0.0016(8) 0.0036(9)
C17 0.0450(10) 0.0523(11) 0.0478(10) -0.0011(9) -0.0002(8) 0.0034(9)
C18 0.0363(9) 0.0513(11) 0.0419(9) -0.0040(8) -0.0008(7) 0.0022(8)
C19 0.0538(11) 0.0533(12) 0.0472(10) 0.0082(9) 0.0043(8) 0.0110(9)
C20 0.0517(10) 0.0616(13) 0.0393(9) 0.0043(9) 0.0081(8) 0.0058(10)
N1 0.0538(9) 0.0701(13) 0.0626(10) 0.0013(9) 0.0163(8) -0.0013(9)
N2 0.0625(11) 0.0667(12) 0.0669(11) -0.0082(10) 0.0237(9) -0.0024(9)

loop_
_atom_type_symbol
_atom_type_description
_atom_type_scat_dispersion_real
_atom_type_scat_dispersion_imag
_atom_type_scat_source
C C 0.0033 0.0016 'International Tables Vol C Tables 4.2.6.8 and 6.1.1.4'
H H 0.0000 0.0000 'International Tables Vol C Tables 4.2.6.8 and 6.1.1.4'
N N 0.0061 0.0033 'International Tables Vol C Tables 4.2.6.8 and 6.1.1.4'

loop_
_geom_angle_atom_site_label_1
_geom_angle_atom_site_label_2
_geom_angle_atom_site_label_3
_geom_angle
_geom_angle_site_symmetry_1
_geom_angle_site_symmetry_3
N1 C1 C2 123.09(19) . .
N1 C1 H1 118.5 . .
C2 C1 H1 118.5 . .
C3 C2 C1 119.1(2) . .
C3 C2 H2 120.4 . .
C1 C2 H2 120.4 . .
C2 C3 C4 119.92(18) . .
C2 C3 H3 120.0 . .
C4 C3 H3 120.0 . .
C5 C4 C3 116.21(17) . .
C5 C4 C6 119.23(17) . .
C3 C4 C6 124.56(16) . .
N1 C5 C4 124.85(19) . .
N1 C5 H5 117.6 . .
C4 C5 H5 117.6 . .
C7 C6 C4 126.24(18) . .
C7 C6 H6 116.9 . .
C4 C6 H6 116.9 . .
C6 C7 C8 127.48(18) . .
C6 C7 H7 116.3 . .
C8 C7 H7 116.3 . .
C10 C8 C9 117.02(16) 3_775 .
C10 C8 C7 119.06(17) 3_775 .
C9 C8 C7 123.92(16) . .
C10 C9 C8 121.02(16) . .
C10 C9 H9 119.5 . .
C8 C9 H9 119.5 . .
C9 C10 C8 121.96(17) . 3_775
C9 C10 H10 119.0 . .
C8 C10 H10 119.0 3_775 .
N2 C11 C12 123.15(19) . .
N2 C11 H11 118.4 . .
C12 C11 H11 118.4 . .
C11 C12 C13 119.3(2) . .
C11 C12 H12 120.3 . .
C13 C12 H12 120.3 . .
C12 C13 C14 119.69(18) . .
C12 C13 H13 120.2 . .
C14 C13 H13 120.2 . .
C15 C14 C13 116.08(17) . .
C15 C14 C16 119.39(18) . .
C13 C14 C16 124.53(17) . .
N2 C15 C14 125.2(2) . .
N2 C15 H15 117.4 . .
C14 C15 H15 117.4 . .
C17 C16 C14 126.43(18) . .
C17 C16 H16 116.8 . .
C14 C16 H16 116.8 . .
C16 C17 C18 127.06(18) . .
C16 C17 H17 116.5 . .
C18 C17 H17 116.5 . .
C20 C18 C19 116.84(16) 3_566 .
C20 C18 C17 123.81(16) 3_566 .
C19 C18 C17 119.35(17) . .
C20 C19 C18 122.14(17) . .
C20 C19 H19 118.9 . .
C18 C19 H19 118.9 . .
C19 C20 C18 121.02(16) . 3_566
C19 C20 H20 119.5 . .
C18 C20 H20 119.5 3_566 .
C5 N1 C1 116.82(17) . .
C15 N2 C11 116.54(17) . .

loop_
_geom_bond_atom_site_label_1
_geom_bond_atom_site_label_2
_geom_bond_distance
_geom_bond_site_symmetry_2
C1 N1 1.337(3) .
C1 C2 1.375(3) .
C1 H1 0.9400 .
C2 C3 1.366(3) .
C2 H2 0.9400 .
C3 C4 1.394(3) .
C3 H3 0.9400 .
C4 C5 1.389(2) .
C4 C6 1.465(2) .
C5 N1 1.333(2) .
C5 H5 0.9400 .
C6 C7 1.320(2) .
C6 H6 0.9400 .
C7 C8 1.460(2) .
C7 H7 0.9400 .
C8 C10 1.394(2) 3_775
C8 C9 1.398(3) .
C9 C10 1.373(2) .
C9 H9 0.9400 .
C10 C8 1.394(2) 3_775
C10 H10 0.9400 .
C11 N2 1.336(3) .
C11 C12 1.367(3) .
C11 H11 0.9400 .
C12 C13 1.370(3) .
C12 H12 0.9400 .
C13 C14 1.391(3) .
C13 H13 0.9400 .
C14 C15 1.386(2) .
C14 C16 1.469(2) .
C15 N2 1.333(2) .
C15 H15 0.9400 .
C16 C17 1.319(2) .
C16 H16 0.9400 .
C17 C18 1.465(2) .
C17 H17 0.9400 .
C18 C20 1.390(3) 3_566
C18 C19 1.395(2) .
C19 C20 1.378(3) .
C19 H19 0.9400 .
C20 C18 1.390(3) 3_566
C20 H20 0.9400 .
